data_7155274
loop_
_publ_author_name
'van der Peet, Phillip L.'
'Nagata, Masahiro'
'Shah, Sayali'
'White, Jonathan M.'
'Yamasaki, Sho'
'Williams, Spencer J.'

_publ_section_title
;
 Lipid structure influences the ability of glucose monocorynomycolate to
 signal through Mincle.
;
_journal_issue 39
_journal_name_full 'Organic &amp; biomolecular chemistry'
_journal_page_first 9267
_journal_page_last 9277
_journal_paper_doi 10.1039/c6ob01781a
_journal_volume 14
_journal_year 2016
_chemical_absolute_configuration rmad
_chemical_formula_sum 'C33 H56 O5'
_chemical_formula_weight 532.77
_chemical_melting_point 63.0(10)
_chemical_name_systematic (2S,4R,5R)-5-Hydroxy-3-oxo-4-(pent-4-enyl)eicosan-2-yl
_space_group_crystal_system monoclinic
_space_group_IT_number 4
_space_group_name_Hall 'P 2yb'
_space_group_name_H-M_alt 'P 1 21 1'
_symmetry_space_group_name_Hall 'P 2yb'
_symmetry_space_group_name_H-M 'P 1 21 1'
_atom_sites_solution_hydrogens geom
_audit_creation_method SHELXL-2014/7
_audit_update_record
;
2016-08-15 deposited with the CCDC.
2016-09-06 downloaded from the CCDC.
;
_cell_angle_alpha 90
_cell_angle_beta 97.210(6)
_cell_angle_gamma 90
_cell_formula_units_Z 2
_cell_length_a 12.8359(8)
_cell_length_b 4.9611(2)
_cell_length_c 26.2020(19)
_cell_measurement_reflns_used 2850
_cell_measurement_temperature 130.0(2)
_cell_measurement_theta_max 74.2580
_cell_measurement_theta_min 3.3976
_cell_volume 1655.35(17)
_computing_cell_refinement
;
CrysAlisPro, Agilent Technologies,
Version 1.171.35.19 (release 27-10-2011 CrysAlis171 .NET)
(compiled Oct 27 2011,15:02:11)
;
_computing_data_collection
;
CrysAlisPro, Agilent Technologies,
Version 1.171.35.19 (release 27-10-2011 CrysAlis171 .NET)
(compiled Oct 27 2011,15:02:11)
;
_computing_data_reduction
;
CrysAlisPro, Agilent Technologies,
Version 1.171.35.19 (release 27-10-2011 CrysAlis171 .NET)
(compiled Oct 27 2011,15:02:11)
;
_computing_structure_refinement 'SHELXL-2014/7 (Sheldrick, 2014)'
_diffrn_ambient_temperature 130.0(2)
_diffrn_measured_fraction_theta_full 0.999
_diffrn_measured_fraction_theta_max 0.999
_diffrn_measurement_device_type 'SuperNova, Dual, Cu at zero, Atlas'
_diffrn_measurement_method '\w scans'
_diffrn_radiation_monochromator mirror
_diffrn_radiation_source 'SuperNova (Cu) X-ray Source'
_diffrn_radiation_type 'Cu K\a'
_diffrn_radiation_wavelength 1.5418
_diffrn_reflns_av_R_equivalents 0.0484
_diffrn_reflns_av_unetI/netI 0.0605
_diffrn_reflns_Laue_measured_fraction_full 0.999
_diffrn_reflns_Laue_measured_fraction_max 0.999
_diffrn_reflns_limit_h_max 11
_diffrn_reflns_limit_h_min -15
_diffrn_reflns_limit_k_max 5
_diffrn_reflns_limit_k_min -5
_diffrn_reflns_limit_l_max 30
_diffrn_reflns_limit_l_min -31
_diffrn_reflns_number 11321
_diffrn_reflns_point_group_measured_fraction_full 0.937
_diffrn_reflns_point_group_measured_fraction_max 0.937
_diffrn_reflns_theta_full 67.496
_diffrn_reflns_theta_max 67.496
_diffrn_reflns_theta_min 3.400
_exptl_absorpt_coefficient_mu 0.547
_exptl_absorpt_correction_T_max 1.00000
_exptl_absorpt_correction_T_min 0.60291
_exptl_absorpt_correction_type multi-scan
_exptl_absorpt_process_details
;
CrysAlisPro, Agilent Technologies,
Version 1.171.35.19 (release 27-10-2011 CrysAlis171 .NET)
(compiled Oct 27 2011,15:02:11)
Empirical absorption correction using spherical harmonics,
 implemented in SCALE3 ABSPACK scaling algorithm.
;
_exptl_crystal_colour colourless
_exptl_crystal_density_diffrn 1.069
_exptl_crystal_description needle
_exptl_crystal_F_000 588
_exptl_crystal_size_max 0.6424
_exptl_crystal_size_mid 0.1285
_exptl_crystal_size_min 0.0455
_refine_diff_density_max 0.692
_refine_diff_density_min -0.301
_refine_diff_density_rms 0.057
_refine_ls_abs_structure_details
;
 Flack x determined using 1287 quotients [(I+)-(I-)]/[(I+)+(I-)]
 (Parsons, Flack and Wagner, Acta Cryst. B69 (2013) 249-259).
;
_refine_ls_abs_structure_Flack 0.1(2)
_refine_ls_extinction_method none
_refine_ls_goodness_of_fit_ref 1.006
_refine_ls_hydrogen_treatment constr
_refine_ls_matrix_type full
_refine_ls_number_parameters 346
_refine_ls_number_reflns 5581
_refine_ls_number_restraints 1
_refine_ls_restrained_S_all 1.006
_refine_ls_R_factor_all 0.0865
_refine_ls_R_factor_gt 0.0658
_refine_ls_shift/su_max 0.013
_refine_ls_shift/su_mean 0.001
_refine_ls_structure_factor_coef Fsqd
_refine_ls_weighting_details 'w=1/[\s^2^(Fo^2^)+(0.1292P)^2^] where P=(Fo^2^+2Fc^2^)/3'
_refine_ls_weighting_scheme calc
_refine_ls_wR_factor_gt 0.1806
_refine_ls_wR_factor_ref 0.2006
_reflns_Friedel_coverage 0.664
_reflns_Friedel_fraction_full 0.857
_reflns_Friedel_fraction_max 0.857
_reflns_number_gt 4301
_reflns_number_total 5581
_reflns_threshold_expression 'I > 2\s(I)'
_cod_data_source_file c6ob01781a2.cif
_cod_data_source_block shelx
_cod_depositor_comments
;
The following automatic conversions were performed:

'_chemical_melting_point' value '62-64' was changed to '63.0(10)' -
the average value was taken and precision was estimated.

Automatic conversion script
Id: cif_fix_values 4268 2015-11-12 08:31:59Z antanas 

 Adding full bibliography for 7155274.cif.

 Adding full bibliography for 7155274.cif.
;
_cod_database_code 7155274
_shelx_shelxl_version_number 2014/7
_shelx_space_group_comment
;
The symmetry employed for this shelxl refinement is uniquely defined
by the following loop, which should always be used as a source of
symmetry information in preference to the above space-group names.
They are only intended as comments.
;

loop_
_space_group_symop_operation_xyz
'x, y, z'
'-x, y+1/2, -z'

loop_
_atom_site_label
_atom_site_type_symbol
_atom_site_fract_x
_atom_site_fract_y
_atom_site_fract_z
_atom_site_U_iso_or_equiv
_atom_site_adp_type
_atom_site_occupancy
_atom_site_site_symmetry_order
_atom_site_calc_flag
_atom_site_refinement_flags_posn
_atom_site_refinement_flags_adp
C1 C 0.9701(3) 1.5282(10) 0.93005(19) 0.0415(11) Uani 1 1 d . .
H1A H 1.0042 1.6464 0.9083 0.062 Uiso 1 1 calc R U
H2A H 0.9515 1.6272 0.9590 0.062 Uiso 1 1 calc R U
H3A H 1.0169 1.3840 0.9419 0.062 Uiso 1 1 calc R U
C2 C 0.8716(3) 1.4124(9) 0.89976(16) 0.0318(9) Uani 1 1 d . .
H1 H 0.8226 1.5581 0.8884 0.038 Uiso 1 1 calc R U
C3 C 0.8962(3) 1.2472(9) 0.85328(16) 0.0318(9) Uani 1 1 d . .
C4 C 0.9300(3) 1.3956(8) 0.80679(17) 0.0338(9) Uani 1 1 d . .
H4 H 0.9466 1.5833 0.8162 0.041 Uiso 1 1 calc R U
C5 C 1.0288(3) 1.2555(9) 0.79263(15) 0.0294(8) Uani 1 1 d . .
H5 H 1.0116 1.0676 0.7836 0.035 Uiso 1 1 calc R U
C6 C 1.0743(3) 1.3887(8) 0.74765(16) 0.0303(9) Uani 1 1 d . .
H6A H 1.0205 1.3942 0.7181 0.036 Uiso 1 1 calc R U
H6B H 1.0933 1.5732 0.7569 0.036 Uiso 1 1 calc R U
C7 C 1.1707(3) 1.2428(9) 0.73249(16) 0.0314(9) Uani 1 1 d . .
H7A H 1.2242 1.2348 0.7621 0.038 Uiso 1 1 calc R U
H7B H 1.1515 1.0594 0.7226 0.038 Uiso 1 1 calc R U
C8 C 1.2162(3) 1.3805(9) 0.68831(16) 0.0311(9) Uani 1 1 d . .
H8A H 1.2350 1.5642 0.6982 0.037 Uiso 1 1 calc R U
H8B H 1.1626 1.3881 0.6587 0.037 Uiso 1 1 calc R U
C9 C 1.3125(3) 1.2376(9) 0.67298(15) 0.0297(8) Uani 1 1 d . .
H9A H 1.3655 1.2284 0.7028 0.036 Uiso 1 1 calc R U
H9B H 1.2932 1.0543 0.6630 0.036 Uiso 1 1 calc R U
C10 C 1.3599(3) 1.3719(9) 0.62930(16) 0.0291(8) Uani 1 1 d . .
H10A H 1.3769 1.5573 0.6387 0.035 Uiso 1 1 calc R U
H10B H 1.3081 1.3745 0.5990 0.035 Uiso 1 1 calc R U
C11 C 1.4586(3) 1.2318(9) 0.61601(16) 0.0294(8) Uani 1 1 d . .
H11A H 1.4400 1.0522 0.6034 0.035 Uiso 1 1 calc R U
H11B H 1.5075 1.2126 0.6472 0.035 Uiso 1 1 calc R U
C12 C 1.5135(3) 1.3796(9) 0.57585(17) 0.0311(9) Uani 1 1 d . .
H12A H 1.5318 1.5596 0.5883 0.037 Uiso 1 1 calc R U
H12B H 1.4649 1.3974 0.5445 0.037 Uiso 1 1 calc R U
C13 C 1.6130(3) 1.2379(9) 0.56314(16) 0.0312(9) Uani 1 1 d . .
H13A H 1.6625 1.2252 0.5942 0.037 Uiso 1 1 calc R U
H13B H 1.5951 1.0560 0.5516 0.037 Uiso 1 1 calc R U
C14 C 1.6651(3) 1.3812(9) 0.52215(17) 0.0314(9) Uani 1 1 d . .
H14A H 1.6836 1.5623 0.5340 0.038 Uiso 1 1 calc R U
H14B H 1.6149 1.3966 0.4913 0.038 Uiso 1 1 calc R U
C15 C 1.7634(3) 1.2409(9) 0.50834(15) 0.0290(8) Uani 1 1 d . .
H15A H 1.7456 1.0578 0.4976 0.035 Uiso 1 1 calc R U
H15B H 1.8147 1.2314 0.5388 0.035 Uiso 1 1 calc R U
C16 C 1.8132(3) 1.3822(9) 0.46557(16) 0.0303(9) Uani 1 1 d . .
H16A H 1.8307 1.5656 0.4763 0.036 Uiso 1 1 calc R U
H16B H 1.7619 1.3912 0.4351 0.036 Uiso 1 1 calc R U
C17 C 1.9124(3) 1.2437(9) 0.45145(15) 0.0285(8) Uani 1 1 d . .
H17A H 1.9639 1.2350 0.4818 0.034 Uiso 1 1 calc R U
H17B H 1.8950 1.0603 0.4407 0.034 Uiso 1 1 calc R U
C18 C 1.9608(3) 1.3845(8) 0.40915(16) 0.0303(9) Uani 1 1 d . .
H18A H 1.9771 1.5688 0.4197 0.036 Uiso 1 1 calc R U
H18B H 1.9095 1.3911 0.3787 0.036 Uiso 1 1 calc R U
C19 C 2.0601(3) 1.2517(9) 0.39521(16) 0.0344(9) Uani 1 1 d . .
H19A H 2.1114 1.2434 0.4257 0.041 Uiso 1 1 calc R U
H19B H 2.0439 1.0683 0.3841 0.041 Uiso 1 1 calc R U
C20 C 2.1076(4) 1.3994(11) 0.35313(18) 0.0428(11) Uani 1 1 d . .
H20A H 2.1698 1.3070 0.3459 0.064 Uiso 1 1 calc R U
H20B H 2.0577 1.4049 0.3226 0.064 Uiso 1 1 calc R U
H20C H 2.1253 1.5800 0.3642 0.064 Uiso 1 1 calc R U
C21 C 0.8360(4) 1.3883(12) 0.76242(19) 0.0482(12) Uani 1 1 d . .
H21A H 0.8598 1.4615 0.7316 0.058 Uiso 1 1 calc R U
H21B H 0.8168 1.2016 0.7554 0.058 Uiso 1 1 calc R U
C22 C 0.7395(4) 1.5394(11) 0.7726(2) 0.0482(12) Uani 1 1 d . .
H22A H 0.7586 1.7252 0.7807 0.058 Uiso 1 1 calc R U
H22B H 0.7136 1.4620 0.8026 0.058 Uiso 1 1 calc R U
C23 C 0.6507(4) 1.5356(13) 0.7275(2) 0.0543(13) Uani 1 1 d . .
H23A H 0.6795 1.5930 0.6967 0.065 Uiso 1 1 calc R U
H23B H 0.6272 1.3508 0.7220 0.065 Uiso 1 1 calc R U
C24 C 0.5593(4) 1.7025(13) 0.7331(2) 0.0618(16) Uani 1 1 d . .
H24 H 0.5055 1.7009 0.7058 0.074 Uiso 1 1 calc R U
C25 C 0.5444(5) 1.8581(17) 0.7735(3) 0.082(2) Uani 1 1 d . .
H25A H 0.5957 1.8671 0.8018 0.098 Uiso 1 1 calc R U
H25B H 0.4827 1.9570 0.7731 0.098 Uiso 1 1 calc R U
C26 C 0.7313(3) 1.1336(8) 0.91870(17) 0.0304(9) Uani 1 1 d . .
C27 C 0.6990(3) 0.9349(8) 0.95586(17) 0.0307(9) Uani 1 1 d . .
C28 C 0.6138(3) 0.7693(9) 0.94040(17) 0.0353(9) Uani 1 1 d . .
H28 H 0.5771 0.7884 0.9077 0.042 Uiso 1 1 calc R U
C29 C 0.5833(4) 0.5743(9) 0.9738(2) 0.0405(11) Uani 1 1 d . .
H29 H 0.5264 0.4628 0.9632 0.049 Uiso 1 1 calc R U
C30 C 0.6366(4) 0.5465(10) 1.0219(2) 0.0446(12) Uani 1 1 d . .
H30 H 0.6160 0.4160 1.0440 0.053 Uiso 1 1 calc R U
C31 C 0.7214(4) 0.7120(11) 1.0379(2) 0.0467(12) Uani 1 1 d . .
H31 H 0.7576 0.6911 1.0707 0.056 Uiso 1 1 calc R U
C32 C 0.7528(3) 0.9088(10) 1.00540(18) 0.0397(10) Uani 1 1 d . .
H32 H 0.8089 1.0219 1.0164 0.048 Uiso 1 1 calc R U
C33 C 1.3041(5) 0.7391(18) 0.8430(3) 0.0810(19) Uani 1 1 d . .
H33A H 1.3017 0.6986 0.8071 0.122 Uiso 1 1 calc R U
H33B H 1.3397 0.5965 0.8630 0.122 Uiso 1 1 calc R U
H33C H 1.3410 0.9055 0.8505 0.122 Uiso 1 1 calc R U
O1 O 0.8264(2) 1.2394(6) 0.93523(10) 0.0322(6) Uani 1 1 d . .
O2 O 0.6809(2) 1.1946(7) 0.87872(12) 0.0386(7) Uani 1 1 d . .
O3 O 0.8883(3) 1.0040(7) 0.85317(13) 0.0446(8) Uani 1 1 d . .
O4 O 1.1059(2) 1.2595(6) 0.83754(11) 0.0346(6) Uani 1 1 d . .
H4A H 1.1469 1.1336 0.8362 0.052 Uiso 1 1 calc R U
O5 O 1.1958(3) 0.7647(7) 0.85626(15) 0.0505(9) Uani 1 1 d . .
H5A H 1.1637 0.6241 0.8491 0.076 Uiso 1 1 calc R U

loop_
_atom_site_aniso_label
_atom_site_aniso_U_11
_atom_site_aniso_U_22
_atom_site_aniso_U_33
_atom_site_aniso_U_23
_atom_site_aniso_U_13
_atom_site_aniso_U_12
C1 0.046(2) 0.036(2) 0.044(3) -0.002(2) 0.010(2) -0.006(2)
C2 0.043(2) 0.023(2) 0.030(2) 0.0027(18) 0.0088(18) -0.0007(17)
C3 0.042(2) 0.019(2) 0.035(2) 0.0019(18) 0.0091(18) 0.0057(17)
C4 0.053(2) 0.0176(18) 0.034(2) 0.0055(18) 0.018(2) 0.0051(17)
C5 0.044(2) 0.0201(18) 0.025(2) 0.0024(17) 0.0080(17) 0.0007(17)
C6 0.044(2) 0.0195(18) 0.028(2) 0.0055(17) 0.0088(17) -0.0004(16)
C7 0.044(2) 0.0225(18) 0.030(2) 0.0041(18) 0.0122(17) 0.0024(18)
C8 0.044(2) 0.0210(19) 0.029(2) 0.0040(18) 0.0071(18) 0.0015(17)
C9 0.0384(19) 0.0253(19) 0.026(2) -0.0002(18) 0.0048(16) 0.0009(18)
C10 0.0361(19) 0.0222(19) 0.029(2) 0.0004(17) 0.0021(17) -0.0018(16)
C11 0.0349(19) 0.025(2) 0.028(2) 0.0019(18) 0.0040(16) -0.0001(17)
C12 0.039(2) 0.0228(19) 0.031(2) 0.0032(18) 0.0043(18) 0.0014(16)
C13 0.037(2) 0.0240(19) 0.032(2) 0.0026(19) 0.0025(17) 0.0020(17)
C14 0.038(2) 0.0232(19) 0.034(2) 0.0030(18) 0.0077(18) -0.0001(17)
C15 0.0366(19) 0.0216(18) 0.029(2) -0.0002(18) 0.0045(16) 0.0043(17)
C16 0.040(2) 0.0219(19) 0.030(2) -0.0003(17) 0.0072(18) 0.0020(17)
C17 0.0337(18) 0.0223(18) 0.029(2) 0.0015(18) 0.0009(16) 0.0013(18)
C18 0.039(2) 0.0209(19) 0.030(2) -0.0010(18) 0.0013(17) 0.0013(17)
C19 0.043(2) 0.028(2) 0.033(2) -0.003(2) 0.0052(18) 0.0004(19)
C20 0.050(2) 0.043(3) 0.038(3) -0.005(2) 0.015(2) -0.002(2)
C21 0.055(3) 0.056(3) 0.036(3) 0.016(3) 0.012(2) 0.015(2)
C22 0.055(3) 0.039(3) 0.049(3) 0.004(2) -0.001(2) -0.003(2)
C23 0.066(3) 0.048(3) 0.044(3) 0.002(3) -0.010(2) 0.003(3)
C24 0.061(3) 0.056(4) 0.061(4) 0.004(3) -0.024(3) 0.001(3)
C25 0.072(4) 0.084(5) 0.084(5) -0.004(4) -0.009(4) 0.026(4)
C26 0.042(2) 0.0226(19) 0.027(2) -0.0025(16) 0.0050(18) 0.0006(16)
C27 0.039(2) 0.024(2) 0.031(2) 0.0001(16) 0.0113(18) 0.0001(16)
C28 0.043(2) 0.029(2) 0.034(2) -0.0012(19) 0.0080(18) 0.0001(18)
C29 0.046(2) 0.028(2) 0.052(3) -0.001(2) 0.023(2) -0.0052(17)
C30 0.055(3) 0.035(2) 0.047(3) 0.008(2) 0.021(2) 0.003(2)
C31 0.058(3) 0.047(3) 0.035(3) 0.019(2) 0.006(2) 0.005(2)
C32 0.043(2) 0.038(2) 0.038(3) 0.008(2) 0.006(2) -0.0027(19)
C33 0.100(5) 0.065(4) 0.078(5) -0.007(4) 0.010(4) 0.007(4)
O1 0.0409(14) 0.0290(14) 0.0277(15) 0.0021(13) 0.0085(12) -0.0041(12)
O2 0.0475(16) 0.0356(18) 0.0318(17) 0.0043(13) 0.0013(14) -0.0034(13)
O3 0.071(2) 0.0194(17) 0.048(2) 0.0053(14) 0.0262(17) 0.0001(14)
O4 0.0501(16) 0.0257(14) 0.0282(15) 0.0010(13) 0.0051(12) 0.0047(13)
O5 0.063(2) 0.0265(16) 0.060(2) -0.0033(17) -0.0009(17) -0.0046(15)

loop_
_atom_type_symbol
_atom_type_description
_atom_type_scat_dispersion_real
_atom_type_scat_dispersion_imag
_atom_type_scat_source
C C 0.0181 0.0091 'International Tables Vol C Tables 4.2.6.8 and 6.1.1.4'
H H 0.0000 0.0000 'International Tables Vol C Tables 4.2.6.8 and 6.1.1.4'
O O 0.0492 0.0322 'International Tables Vol C Tables 4.2.6.8 and 6.1.1.4'

loop_
_geom_angle_atom_site_label_1
_geom_angle_atom_site_label_2
_geom_angle_atom_site_label_3
_geom_angle
C2 C1 H1A 109.5
C2 C1 H2A 109.5
H1A C1 H2A 109.5
C2 C1 H3A 109.5
H1A C1 H3A 109.5
H2A C1 H3A 109.5
O1 C2 C1 105.4(3)
O1 C2 C3 109.5(3)
C1 C2 C3 112.1(3)
O1 C2 H1 109.9
C1 C2 H1 109.9
C3 C2 H1 109.9
O3 C3 C4 120.6(4)
O3 C3 C2 120.6(4)
C4 C3 C2 118.8(4)
C3 C4 C5 107.5(3)
C3 C4 C21 108.1(3)
C5 C4 C21 113.2(4)
C3 C4 H4 109.4
C5 C4 H4 109.4
C21 C4 H4 109.4
O4 C5 C6 109.5(3)
O4 C5 C4 107.5(3)
C6 C5 C4 113.4(3)
O4 C5 H5 108.8
C6 C5 H5 108.8
C4 C5 H5 108.8
C7 C6 C5 113.3(3)
C7 C6 H6A 108.9
C5 C6 H6A 108.9
C7 C6 H6B 108.9
C5 C6 H6B 108.9
H6A C6 H6B 107.7
C8 C7 C6 112.7(3)
C8 C7 H7A 109.1
C6 C7 H7A 109.1
C8 C7 H7B 109.1
C6 C7 H7B 109.1
H7A C7 H7B 107.8
C7 C8 C9 113.2(3)
C7 C8 H8A 108.9
C9 C8 H8A 108.9
C7 C8 H8B 108.9
C9 C8 H8B 108.9
H8A C8 H8B 107.8
C10 C9 C8 114.3(3)
C10 C9 H9A 108.7
C8 C9 H9A 108.7
C10 C9 H9B 108.7
C8 C9 H9B 108.7
H9A C9 H9B 107.6
C9 C10 C11 113.4(3)
C9 C10 H10A 108.9
C11 C10 H10A 108.9
C9 C10 H10B 108.9
C11 C10 H10B 108.9
H10A C10 H10B 107.7
C10 C11 C12 114.1(3)
C10 C11 H11A 108.7
C12 C11 H11A 108.7
C10 C11 H11B 108.7
C12 C11 H11B 108.7
H11A C11 H11B 107.6
C11 C12 C13 113.6(3)
C11 C12 H12A 108.9
C13 C12 H12A 108.9
C11 C12 H12B 108.9
C13 C12 H12B 108.9
H12A C12 H12B 107.7
C14 C13 C12 113.2(3)
C14 C13 H13A 108.9
C12 C13 H13A 108.9
C14 C13 H13B 108.9
C12 C13 H13B 108.9
H13A C13 H13B 107.7
C13 C14 C15 114.0(3)
C13 C14 H14A 108.7
C15 C14 H14A 108.7
C13 C14 H14B 108.7
C15 C14 H14B 108.7
H14A C14 H14B 107.6
C14 C15 C16 113.6(3)
C14 C15 H15A 108.9
C16 C15 H15A 108.9
C14 C15 H15B 108.9
C16 C15 H15B 108.9
H15A C15 H15B 107.7
C15 C16 C17 114.1(3)
C15 C16 H16A 108.7
C17 C16 H16A 108.7
C15 C16 H16B 108.7
C17 C16 H16B 108.7
H16A C16 H16B 107.6
C18 C17 C16 113.6(3)
C18 C17 H17A 108.8
C16 C17 H17A 108.8
C18 C17 H17B 108.8
C16 C17 H17B 108.8
H17A C17 H17B 107.7
C17 C18 C19 114.3(3)
C17 C18 H18A 108.7
C19 C18 H18A 108.7
C17 C18 H18B 108.7
C19 C18 H18B 108.7
H18A C18 H18B 107.6
C20 C19 C18 113.1(4)
C20 C19 H19A 109.0
C18 C19 H19A 109.0
C20 C19 H19B 109.0
C18 C19 H19B 109.0
H19A C19 H19B 107.8
C19 C20 H20A 109.5
C19 C20 H20B 109.5
H20A C20 H20B 109.5
C19 C20 H20C 109.5
H20A C20 H20C 109.5
H20B C20 H20C 109.5
C22 C21 C4 115.6(4)
C22 C21 H21A 108.4
C4 C21 H21A 108.4
C22 C21 H21B 108.4
C4 C21 H21B 108.4
H21A C21 H21B 107.4
C21 C22 C23 113.9(5)
C21 C22 H22A 108.8
C23 C22 H22A 108.8
C21 C22 H22B 108.8
C23 C22 H22B 108.8
H22A C22 H22B 107.7
C24 C23 C22 116.3(5)
C24 C23 H23A 108.2
C22 C23 H23A 108.2
C24 C23 H23B 108.2
C22 C23 H23B 108.2
H23A C23 H23B 107.4
C25 C24 C23 127.1(5)
C25 C24 H24 116.5
C23 C24 H24 116.5
C24 C25 H25A 120.0
C24 C25 H25B 120.0
H25A C25 H25B 120.0
O2 C26 O1 123.3(4)
O2 C26 C27 125.3(4)
O1 C26 C27 111.4(4)
C28 C27 C32 119.7(4)
C28 C27 C26 118.5(4)
C32 C27 C26 121.7(4)
C27 C28 C29 120.1(4)
C27 C28 H28 119.9
C29 C28 H28 119.9
C30 C29 C28 120.2(4)
C30 C29 H29 119.9
C28 C29 H29 119.9
C29 C30 C31 120.3(4)
C29 C30 H30 119.9
C31 C30 H30 119.9
C30 C31 C32 120.5(5)
C30 C31 H31 119.7
C32 C31 H31 119.7
C31 C32 C27 119.2(4)
C31 C32 H32 120.4
C27 C32 H32 120.4
O5 C33 H33A 109.5
O5 C33 H33B 109.5
H33A C33 H33B 109.5
O5 C33 H33C 109.5
H33A C33 H33C 109.5
H33B C33 H33C 109.5
C26 O1 C2 116.5(3)
C5 O4 H4A 109.5
C33 O5 H5A 109.5

loop_
_geom_bond_atom_site_label_1
_geom_bond_atom_site_label_2
_geom_bond_distance
C1 C2 1.518(6)
C1 H1A 0.9600
C1 H2A 0.9600
C1 H3A 0.9600
C2 O1 1.440(5)
C2 C3 1.533(6)
C2 H1 0.9800
C3 O3 1.210(6)
C3 C4 1.532(5)
C4 C5 1.532(5)
C4 C21 1.567(7)
C4 H4 0.9800
C5 O4 1.439(5)
C5 C6 1.530(5)
C5 H5 0.9800
C6 C7 1.529(5)
C6 H6A 0.9700
C6 H6B 0.9700
C7 C8 1.522(5)
C7 H7A 0.9700
C7 H7B 0.9700
C8 C9 1.522(5)
C8 H8A 0.9700
C8 H8B 0.9700
C9 C10 1.516(5)
C9 H9A 0.9700
C9 H9B 0.9700
C10 C11 1.523(5)
C10 H10A 0.9700
C10 H10B 0.9700
C11 C12 1.526(5)
C11 H11A 0.9700
C11 H11B 0.9700
C12 C13 1.530(5)
C12 H12A 0.9700
C12 H12B 0.9700
C13 C14 1.512(5)
C13 H13A 0.9700
C13 H13B 0.9700
C14 C15 1.525(5)
C14 H14A 0.9700
C14 H14B 0.9700
C15 C16 1.528(5)
C15 H15A 0.9700
C15 H15B 0.9700
C16 C17 1.532(5)
C16 H16A 0.9700
C16 H16B 0.9700
C17 C18 1.508(5)
C17 H17A 0.9700
C17 H17B 0.9700
C18 C19 1.519(5)
C18 H18A 0.9700
C18 H18B 0.9700
C19 C20 1.514(6)
C19 H19A 0.9700
C19 H19B 0.9700
C20 H20A 0.9600
C20 H20B 0.9600
C20 H20C 0.9600
C21 C22 1.500(7)
C21 H21A 0.9700
C21 H21B 0.9700
C22 C23 1.537(7)
C22 H22A 0.9700
C22 H22B 0.9700
C23 C24 1.458(8)
C23 H23A 0.9700
C23 H23B 0.9700
C24 C25 1.342(9)
C24 H24 0.9300
C25 H25A 0.9300
C25 H25B 0.9300
C26 O2 1.199(5)
C26 O1 1.350(5)
C26 C27 1.481(6)
C27 C28 1.386(6)
C27 C32 1.398(6)
C28 C29 1.393(6)
C28 H28 0.9300
C29 C30 1.364(7)
C29 H29 0.9300
C30 C31 1.386(8)
C30 H30 0.9300
C31 C32 1.389(6)
C31 H31 0.9300
C32 H32 0.9300
C33 O5 1.479(7)
C33 H33A 0.9600
C33 H33B 0.9600
C33 H33C 0.9600
O4 H4A 0.8200
O5 H5A 0.8200

loop_
_geom_hbond_atom_site_label_D
_geom_hbond_atom_site_label_H
_geom_hbond_atom_site_label_A
_geom_hbond_distance_DH
_geom_hbond_distance_HA
_geom_hbond_distance_DA
_geom_hbond_angle_DHA
_geom_hbond_site_symmetry_A
O5 H5A O4 0.82 1.96 2.778(5) 171.2 1_545

loop_
_geom_torsion_atom_site_label_1
_geom_torsion_atom_site_label_2
_geom_torsion_atom_site_label_3
_geom_torsion_atom_site_label_4
_geom_torsion
O1 C2 C3 O3 -8.3(6)
C1 C2 C3 O3 108.3(5)
O1 C2 C3 C4 171.2(3)
C1 C2 C3 C4 -72.2(5)
O3 C3 C4 C5 -49.4(5)
C2 C3 C4 C5 131.1(4)
O3 C3 C4 C21 73.0(5)
C2 C3 C4 C21 -106.5(4)
C3 C4 C5 O4 -56.7(4)
C21 C4 C5 O4 -175.9(4)
C3 C4 C5 C6 -178.0(3)
C21 C4 C5 C6 62.8(5)
O4 C5 C6 C7 61.8(4)
C4 C5 C6 C7 -178.1(4)
C5 C6 C7 C8 -179.0(4)
C6 C7 C8 C9 179.8(4)
C7 C8 C9 C10 -179.5(3)
C8 C9 C10 C11 177.8(3)
C9 C10 C11 C12 -174.3(3)
C10 C11 C12 C13 179.5(3)
C11 C12 C13 C14 178.2(3)
C12 C13 C14 C15 -179.1(4)
C13 C14 C15 C16 178.0(3)
C14 C15 C16 C17 179.8(3)
C15 C16 C17 C18 179.9(3)
C16 C17 C18 C19 179.2(3)
C17 C18 C19 C20 -179.3(4)
C3 C4 C21 C22 65.3(5)
C5 C4 C21 C22 -175.8(4)
C4 C21 C22 C23 177.9(4)
C21 C22 C23 C24 -173.8(5)
C22 C23 C24 C25 -0.2(10)
O2 C26 C27 C28 12.3(6)
O1 C26 C27 C28 -167.4(4)
O2 C26 C27 C32 -168.6(4)
O1 C26 C27 C32 11.7(5)
C32 C27 C28 C29 -1.2(6)
C26 C27 C28 C29 178.0(4)
C27 C28 C29 C30 0.4(6)
C28 C29 C30 C31 0.1(7)
C29 C30 C31 C32 0.3(7)
C30 C31 C32 C27 -1.2(7)
C28 C27 C32 C31 1.6(6)
C26 C27 C32 C31 -177.6(4)
O2 C26 O1 C2 -6.5(6)
C27 C26 O1 C2 173.2(3)
C1 C2 O1 C26 173.3(4)
C3 C2 O1 C26 -65.9(4)
